data_2222899
loop_
_publ_author_name
'Fun, Hoong-Kun'
'Quah, Ching Kheng'
'Vijesh, A. M.'
'Hegde, Chitrakar'
'Isloor, Arun M.'

_publ_section_title
;
 (<i>Z</i>)-1-(2,5-Dichloro-3-thienyl)ethanone semicarbazone
;
_journal_coeditor_code TK2498
_journal_issue 8
_journal_name_full 'Acta Crystallographica Section E'
_journal_page_first o1852
_journal_page_last o1853
_journal_paper_doi 10.1107/S1600536809026567
_journal_volume 65
_journal_year 2009
_chemical_formula_iupac 'C7 H7 Cl2 N3 O S'
_chemical_formula_moiety 'C7 H7 Cl2 N3 O S'
_chemical_formula_sum 'C7 H7 Cl2 N3 O S'
_chemical_formula_weight 252.12
_chemical_name_systematic
;
(<i>Z</i>)-1-(2,5-Dichloro-3-thienyl)ethanone semicarbazone
;
_space_group_IT_number 15
_symmetry_cell_setting monoclinic
_symmetry_space_group_name_Hall '-C 2yc'
_symmetry_space_group_name_H-M 'C 1 2/c 1'
_atom_sites_solution_hydrogens geom
_atom_sites_solution_primary direct
_atom_sites_solution_secondary difmap
_audit_creation_method SHELXL-97
_cell_angle_alpha 90
_cell_angle_beta 94.5990(10)
_cell_angle_gamma 90
_cell_formula_units_Z 8
_cell_length_a 13.0796(2)
_cell_length_b 10.4316(2)
_cell_length_c 14.4352(2)
_cell_measurement_reflns_used 6313
_cell_measurement_temperature 100
_cell_measurement_theta_max 33.2
_cell_measurement_theta_min 2.5
_cell_volume 1963.21(6)
_computing_cell_refinement 'SAINT (Bruker, 2005)'
_computing_data_collection 'APEX2 (Bruker, 2005)'
_computing_data_reduction 'SAINT (Bruker, 2005)'
_computing_molecular_graphics 'SHELXTL (Sheldrick, 2008)'
_computing_publication_material 'SHELXTL (Sheldrick, 2008) and PLATON (Spek, 2009)'
_computing_structure_refinement 'SHELXTL (Sheldrick, 2008)'
_computing_structure_solution 'SHELXTL (Sheldrick, 2008)'
_diffrn_ambient_temperature 100
_diffrn_measured_fraction_theta_full 0.993
_diffrn_measured_fraction_theta_max 0.993
_diffrn_measurement_device_type
;
Bruker SMART APEXII CCD area-detector
;
_diffrn_measurement_method '\f and \w'
_diffrn_radiation_monochromator graphite
_diffrn_radiation_source 'fine-focus sealed tube'
_diffrn_radiation_type MoK\a
_diffrn_radiation_wavelength 0.71073
_diffrn_reflns_av_R_equivalents 0.029
_diffrn_reflns_av_sigmaI/netI 0.028
_diffrn_reflns_limit_h_max 19
_diffrn_reflns_limit_h_min -20
_diffrn_reflns_limit_k_max 15
_diffrn_reflns_limit_k_min -16
_diffrn_reflns_limit_l_max 22
_diffrn_reflns_limit_l_min -22
_diffrn_reflns_number 16375
_diffrn_reflns_theta_full 33.2
_diffrn_reflns_theta_max 33.2
_diffrn_reflns_theta_min 2.5
_diffrn_standards_number 0
_exptl_absorpt_coefficient_mu 0.841
_exptl_absorpt_correction_T_max 0.934
_exptl_absorpt_correction_T_min 0.683
_exptl_absorpt_correction_type multi-scan
_exptl_absorpt_process_details '(<i>SADABS</i>; Bruker, 2005)'
_exptl_crystal_colour colourless
_exptl_crystal_density_diffrn 1.706
_exptl_crystal_density_method 'not measured'
_exptl_crystal_description plate
_exptl_crystal_F_000 1024
_exptl_crystal_size_max 0.49
_exptl_crystal_size_mid 0.22
_exptl_crystal_size_min 0.08
_refine_diff_density_max 0.46
_refine_diff_density_min -0.35
_refine_ls_extinction_method none
_refine_ls_goodness_of_fit_ref 1.13
_refine_ls_hydrogen_treatment mixed
_refine_ls_matrix_type full
_refine_ls_number_parameters 140
_refine_ls_number_reflns 3742
_refine_ls_number_restraints 0
_refine_ls_restrained_S_all 1.133
_refine_ls_R_factor_all 0.044
_refine_ls_R_factor_gt 0.034
_refine_ls_shift/su_max 0.002
_refine_ls_shift/su_mean 0.000
_refine_ls_structure_factor_coef Fsqd
_refine_ls_weighting_details 'calc w=1/[\s^2^(Fo^2^)+(0.0516P)^2^+0.6332P] where P=(Fo^2^+2Fc^2^)/3'
_refine_ls_weighting_scheme calc
_refine_ls_wR_factor_gt 0.094
_refine_ls_wR_factor_ref 0.100
_reflns_number_gt 3060
_reflns_number_total 3742
_reflns_threshold_expression I>2\s(I)
_cod_data_source_file tk2498.cif
_cod_data_source_block I
_cod_depositor_comments
;
The following automatic conversions were performed:
'_symmetry_cell_setting' value 'Monoclinic' changed to 'monoclinic'
according to '/home/saulius/struct/CIF-dictionaries/cif_core.dic'
dictionary named 'cif_core.dic' version 2.4.1 from 2010-06-29.

Automatic conversion script
Id: cif_fix_enum 1527 2010-12-29 10:47:43Z saulius 

The following automatic conversions were performed:

'_symmetry_cell_setting' value 'Monoclinic' changed to 'monoclinic'
according to /home/saulius/struct/CIF-dictionaries/cif_core.dic
dictionary named 'cif_core.dic' version 2.4.1 from 2010-06-29.

Automatic conversion script
Id: cif_fix_values 1715 2011-07-08 13:25:40Z adriana 
;
_cod_original_sg_symbol_H-M 'C 2/c'
_cod_database_code 2222899
_cod_database_fobs_code 2222899

loop_
_symmetry_equiv_pos_as_xyz
'x, y, z'
'-x, y, -z+1/2'
'x+1/2, y+1/2, z'
'-x+1/2, y+1/2, -z+1/2'
'-x, -y, -z'
'x, -y, z-1/2'
'-x+1/2, -y+1/2, -z'
'x+1/2, -y+1/2, z-1/2'

loop_
_atom_site_type_symbol
_atom_site_label
_atom_site_fract_x
_atom_site_fract_y
_atom_site_fract_z
_atom_site_U_iso_or_equiv
_atom_site_adp_type
_atom_site_calc_flag
_atom_site_refinement_flags
_atom_site_occupancy
_atom_site_disorder_assembly
_atom_site_disorder_group
Cl Cl1 1.17736(3) 0.23231(4) 0.62567(3) 0.02794(10) Uani d . 1 . .
Cl Cl2 0.88955(3) 0.12728(4) 0.31571(2) 0.02421(10) Uani d . 1 . .
S S1 1.06944(2) 0.19596(3) 0.43833(3) 0.01940(9) Uani d . 1 . .
O O1 0.48318(7) -0.00827(9) 0.37962(6) 0.01622(18) Uani d . 1 . .
N N1 0.62401(10) 0.02718(15) 0.30045(8) 0.0247(3) Uani d . 1 . .
N N2 0.63508(8) 0.03704(11) 0.46052(7) 0.0150(2) Uani d . 1 . .
N N3 0.73470(8) 0.07286(10) 0.45321(7) 0.0146(2) Uani d . 1 . .
C C1 0.57608(9) 0.01731(12) 0.37865(8) 0.0147(2) Uani d . 1 . .
C C2 0.79348(9) 0.09889(12) 0.52643(9) 0.0141(2) Uani d . 1 . .
C C3 0.89959(10) 0.13686(12) 0.51073(9) 0.0150(2) Uani d . 1 . .
C C4 0.97547(10) 0.16495(13) 0.58619(9) 0.0183(2) Uani d . 1 . .
H H4A 0.9621 0.1617 0.6485 0.022 Uiso calc R 1 . .
C C5 1.06803(10) 0.19643(13) 0.55714(10) 0.0194(3) Uani d . 1 . .
C C6 0.94260(10) 0.15031(13) 0.42725(9) 0.0167(2) Uani d . 1 . .
C C7 0.76299(11) 0.09363(16) 0.62397(9) 0.0232(3) Uani d . 1 . .
H H7A 0.6913 0.0734 0.6234 0.035 Uiso calc R 1 . .
H H7B 0.7757 0.1753 0.6533 0.035 Uiso calc R 1 . .
H H7C 0.8024 0.0288 0.6579 0.035 Uiso calc R 1 . .
H H1N1 0.5931(16) 0.0142(19) 0.2466(16) 0.036(5) Uiso d . 1 . .
H H2N1 0.6797(17) 0.0442(19) 0.3063(14) 0.030(5) Uiso d . 1 . .
H H1N2 0.6027(14) 0.0324(17) 0.5102(13) 0.022(4) Uiso d . 1 . .

loop_
_atom_site_aniso_label
_atom_site_aniso_U_11
_atom_site_aniso_U_22
_atom_site_aniso_U_33
_atom_site_aniso_U_12
_atom_site_aniso_U_13
_atom_site_aniso_U_23
Cl1 0.01347(16) 0.0327(2) 0.0365(2) -0.00378(13) -0.00478(14) -0.00720(15)
Cl2 0.01543(15) 0.0411(2) 0.01659(15) -0.00354(13) 0.00432(11) 0.00003(12)
S1 0.01115(15) 0.02034(16) 0.02707(17) -0.00210(11) 0.00391(12) 0.00104(12)
O1 0.0101(4) 0.0251(5) 0.0135(4) -0.0015(4) 0.0005(3) 0.0007(3)
N1 0.0116(5) 0.0502(8) 0.0124(5) -0.0061(5) 0.0008(4) -0.0013(5)
N2 0.0102(4) 0.0224(5) 0.0122(4) -0.0034(4) 0.0008(4) -0.0002(4)
N3 0.0095(4) 0.0199(5) 0.0148(4) -0.0027(4) 0.0018(4) -0.0003(4)
C1 0.0121(5) 0.0185(6) 0.0136(5) -0.0006(4) 0.0020(4) -0.0001(4)
C2 0.0113(5) 0.0156(5) 0.0152(5) -0.0010(4) 0.0010(4) -0.0004(4)
C3 0.0113(5) 0.0154(5) 0.0182(5) -0.0006(4) 0.0006(4) -0.0008(4)
C4 0.0137(6) 0.0199(6) 0.0208(6) -0.0011(5) -0.0010(5) -0.0029(5)
C5 0.0121(5) 0.0195(6) 0.0261(6) -0.0011(5) -0.0020(5) -0.0041(5)
C6 0.0117(5) 0.0192(6) 0.0192(6) -0.0010(5) 0.0016(4) 0.0000(4)
C7 0.0164(6) 0.0390(8) 0.0140(5) -0.0029(6) 0.0005(5) -0.0002(5)

loop_
_atom_type_symbol
_atom_type_description
_atom_type_scat_dispersion_real
_atom_type_scat_dispersion_imag
_atom_type_scat_source
C C 0.0033 0.0016 'International Tables Vol C Tables 4.2.6.8 and 6.1.1.4'
H H 0.0000 0.0000 'International Tables Vol C Tables 4.2.6.8 and 6.1.1.4'
N N 0.0061 0.0033 'International Tables Vol C Tables 4.2.6.8 and 6.1.1.4'
O O 0.0106 0.0060 'International Tables Vol C Tables 4.2.6.8 and 6.1.1.4'
S S 0.1246 0.1234 'International Tables Vol C Tables 4.2.6.8 and 6.1.1.4'
Cl Cl 0.1484 0.1585 'International Tables Vol C Tables 4.2.6.8 and 6.1.1.4'

loop_
_geom_angle_atom_site_label_1
_geom_angle_atom_site_label_2
_geom_angle_atom_site_label_3
_geom_angle_site_symmetry_1
_geom_angle_site_symmetry_3
_geom_angle
_geom_angle_publ_flag
C5 S1 C6 . . 90.35(6) ?
C1 N1 H1N1 . . 122.3(14) ?
C1 N1 H2N1 . . 116.2(16) ?
H1N1 N1 H2N1 . . 122(2) ?
N3 N2 C1 . . 116.57(10) ?
N3 N2 H1N2 . . 127.8(12) ?
C1 N2 H1N2 . . 115.3(12) ?
C2 N3 N2 . . 120.34(11) ?
O1 C1 N1 . . 123.33(12) ?
O1 C1 N2 . . 120.24(11) ?
N1 C1 N2 . . 116.44(11) ?
N3 C2 C3 . . 115.96(11) ?
N3 C2 C7 . . 125.43(11) ?
C3 C2 C7 . . 118.61(11) ?
C6 C3 C4 . . 109.59(11) ?
C6 C3 C2 . . 128.00(12) ?
C4 C3 C2 . . 122.41(12) ?
C5 C4 C3 . . 113.17(13) ?
C5 C4 H4A . . 123.4 ?
C3 C4 H4A . . 123.4 ?
C4 C5 Cl1 . . 126.87(12) ?
C4 C5 S1 . . 112.98(10) ?
Cl1 C5 S1 . . 120.14(8) ?
C3 C6 Cl2 . . 130.02(10) ?
C3 C6 S1 . . 113.90(10) ?
Cl2 C6 S1 . . 116.08(8) ?
C2 C7 H7A . . 109.5 ?
C2 C7 H7B . . 109.5 ?
H7A C7 H7B . . 109.5 ?
C2 C7 H7C . . 109.5 ?
H7A C7 H7C . . 109.5 ?
H7B C7 H7C . . 109.5 ?

loop_
_geom_bond_atom_site_label_1
_geom_bond_atom_site_label_2
_geom_bond_site_symmetry_2
_geom_bond_distance
_geom_bond_publ_flag
Cl1 C5 . 1.7137(14) ?
Cl2 C6 . 1.7182(13) ?
S1 C5 . 1.7167(15) ?
S1 C6 . 1.7211(13) ?
O1 C1 . 1.2452(15) ?
N1 C1 . 1.3384(17) ?
N1 H1N1 . 0.86(2) ?
N1 H2N1 . 0.75(2) ?
N2 N3 . 1.3677(15) ?
N2 C1 . 1.3741(16) ?
N2 H1N2 . 0.863(19) ?
N3 C2 . 1.2851(16) ?
C2 C3 . 1.4782(18) ?
C2 C7 . 1.4949(18) ?
C3 C6 . 1.3773(19) ?
C3 C4 . 1.4436(18) ?
C4 C5 . 1.3530(19) ?
C4 H4A . 0.9300 ?
C7 H7A . 0.9600 ?
C7 H7B . 0.9600 ?
C7 H7C . 0.9600 ?

loop_
_geom_contact_atom_site_label_1
_geom_contact_atom_site_label_2
_geom_contact_distance
_geom_contact_site_symmetry_1
_geom_contact_site_symmetry_2
_geom_contact_publ_flag
Cg1 Cg1 3.7188(6) . 3_756 y
Cl2 N3 3.0015(11) . . y

loop_
_geom_hbond_atom_site_label_D
_geom_hbond_atom_site_label_H
_geom_hbond_atom_site_label_A
_geom_hbond_site_symmetry_A
_geom_hbond_distance_DH
_geom_hbond_distance_HA
_geom_hbond_distance_DA
_geom_hbond_angle_DHA
_geom_hbond_publ_flag
N1 H1N1 O1 2_655 0.86(2) 2.02(2) 2.8766(15) 177.3(19) yes
N2 H1N2 O1 5_656 0.863(19) 2.035(19) 2.8949(14) 174.2(17) yes
C7 H7A O1 5_656 0.96 2.38 3.3370(17) 176.1 yes

loop_
_geom_torsion_atom_site_label_1
_geom_torsion_atom_site_label_2
_geom_torsion_atom_site_label_3
_geom_torsion_atom_site_label_4
_geom_torsion_site_symmetry_1
_geom_torsion_site_symmetry_2
_geom_torsion_site_symmetry_3
_geom_torsion_site_symmetry_4
_geom_torsion
_geom_torsion_publ_flag
C1 N2 N3 C2 . . . . 176.77(12) ?
N3 N2 C1 O1 . . . . -175.87(11) ?
N3 N2 C1 N1 . . . . 4.15(18) ?
N2 N3 C2 C3 . . . . -179.86(11) ?
N2 N3 C2 C7 . . . . 0.1(2) ?
N3 C2 C3 C6 . . . . 1.5(2) ?
C7 C2 C3 C6 . . . . -178.55(13) ?
N3 C2 C3 C4 . . . . -177.95(12) ?
C7 C2 C3 C4 . . . . 2.03(19) ?
C6 C3 C4 C5 . . . . -0.19(17) ?
C2 C3 C4 C5 . . . . 179.32(12) ?
C3 C4 C5 Cl1 . . . . -178.46(10) ?
C3 C4 C5 S1 . . . . 0.65(16) ?
C6 S1 C5 C4 . . . . -0.70(11) ?
C6 S1 C5 Cl1 . . . . 178.47(9) ?
C4 C3 C6 Cl2 . . . . 179.02(11) ?
C2 C3 C6 Cl2 . . . . -0.5(2) ?
C4 C3 C6 S1 . . . . -0.35(15) ?
C2 C3 C6 S1 . . . . -179.82(10) ?
C5 S1 C6 C3 . . . . 0.60(11) ?
C5 S1 C6 Cl2 . . . . -178.86(9) ?

loop_
_cod_related_entry_id
_cod_related_entry_database
_cod_related_entry_code
1 ChemSpider 24742819
